data_5000287
loop_
_publ_author_name
'Gribble, G. W.'
'Blank, D. H.'
'Jasinski, J. P.'

_publ_section_title
;
 Synthesis and identification of two halogenated bipyrroles present in
 seabird eggs
;
_journal_issue 21
_journal_name_full 'Chemical Communications'
_journal_page_first 2195
_journal_page_last 2196
_journal_paper_doi 10.1039/A906655A
_journal_year 1999
_chemical_formula_sum 'C10 H6 Br4 Cl2 N2'
_space_group_IT_number 60
_symmetry_cell_setting orthorhombic
_symmetry_Int_Tables_number 60
_symmetry_space_group_name_Hall '-P 2n 2ab'
_symmetry_space_group_name_H-M 'P b c n'
_cell_angle_alpha 90
_cell_angle_beta 90
_cell_angle_gamma 90
_cell_formula_units_Z 4
_cell_length_a 12.438(6)
_cell_length_b 8.753(6)
_cell_length_c 13.696(3)
_cod_database_code 5000287

loop_
_symmetry_equiv_pos_site_id
_symmetry_equiv_pos_as_xyz
1 x,y,z
2 1/2+x,1/2+y,1/2-z
3 1/2-x,1/2+y,z
4 x,-y,1/2+z
5 -x,-y,-z
6 -1/2-x,-1/2-y,-1/2+z
7 -1/2+x,-1/2-y,-z
8 -x,y,-1/2-z

loop_
_atom_site_label
_atom_site_type_symbol
_atom_site_fract_x
_atom_site_fract_y
_atom_site_fract_z
Br1 Br 0.0491(2) 0.1819(3) 0.0658(2)
Br2 Br 0.3308(3) 0.2535(4) 0.0985(2)
Cl1 Cl 0.3482(6) 0.4733(8) 0.3115(6)
N1 N 0.134(1) 0.436(3) 0.298(3)
C1 C 0.058(2) 0.367(3) 0.236(2)
C2 C 0.114(2) 0.300(3) 0.164(1)
C3 C 0.222(2) 0.323(3) 0.176(2)
C4 C 0.232(3) 0.406(3) 0.259(2)
C5 C 0.113(3) 0.534(3) 0.386(1)
H1 H 0.12530 0.48010 0.44390
H2 H 0.15760 0.62370 0.38440
H3 H 0.03890 0.56950 0.38560
C1G* C -0.058(2) 0.367(3) 0.264(2)
N1G* N -0.134(1) 0.436(3) 0.202(3)
C4G* C -0.232(3) 0.406(3) 0.241(2)
Cl1G* Cl -0.3482(6) 0.4733(8) 0.1885(6)
C3G* C -0.222(2) 0.323(3) 0.324(2)
Br2G* Br -0.3308(3) 0.2535(4) 0.4015(2)
C2G* C -0.114(2) 0.300(3) 0.336(1)
Br1G* Br -0.0491(2) 0.1819(3) 0.4342(2)
C5G* C -0.113(3) 0.534(3) 0.114(1)
H1G* H -0.12530 0.48010 0.05610
H2G* H -0.15760 0.62370 0.11560
H3G* H -0.03890 0.56950 0.11440

loop_
_atom_type_symbol
_atom_type_radius_bond
C 0.82
H 0.23
Br 1.21
Cl 0.99
N 0.68
